data_7134026
loop_
_publ_author_name
'Zhang, Yan'
'Wei, Yi'
'Li, Chen'
'Wang, Yuxuan'
'Liu, Yulian'
'He, Meiying'
'Luo, Zhishan'
'Chang, Xiaoyong'
'Kuang, Xiaojun'
'Quan, Zewei'

_publ_section_title
;
 Efficient circularly polarized luminescence from zero-dimensional
 terbium- and europium-based hybrid metal halides.
;
_journal_name_full 'Chemical communications (Cambridge, England)'
_journal_paper_doi 10.1039/d4cc05206d
_journal_year 2024
_chemical_absolute_configuration ad
_chemical_formula_moiety '2(Cl6 Tb), 6(C5 H12 N O)'
_chemical_formula_sum 'C30 H72 Cl12 N6 O6 Tb2'
_chemical_formula_weight 1356.17
_chemical_properties_physical Moisture-sensitive
_space_group_crystal_system monoclinic
_space_group_IT_number 4
_space_group_name_Hall 'P 2yb'
_space_group_name_H-M_alt 'P 1 21 1'
_atom_sites_solution_hydrogens geom
_audit_creation_date 2024-09-18
_audit_creation_method
;
Olex2 1.5
(compiled 2024.02.16 svn.r378c4104 for OlexSys, GUI svn.r6928)
;
_audit_update_record
;
2024-09-20 deposited with the CCDC.	2024-11-22 downloaded from the CCDC.
;
_cell_angle_alpha 90
_cell_angle_beta 97.982(2)
_cell_angle_gamma 90
_cell_formula_units_Z 2
_cell_length_a 13.2751(7)
_cell_length_b 11.9418(7)
_cell_length_c 16.8205(10)
_cell_measurement_reflns_used 9305
_cell_measurement_temperature 100.0(2)
_cell_measurement_theta_max 27.43
_cell_measurement_theta_min 2.51
_cell_volume 2640.7(3)
_computing_cell_refinement 'SAINT V8.40B (?, 2016)'
_computing_data_collection 'Apex3 (Bruker 2018)'
_computing_data_reduction 'SAINT V8.40B (?, 2016)'
_computing_molecular_graphics 'Olex2 1.5 (Dolomanov et al., 2009)'
_computing_publication_material 'Olex2 1.5 (Dolomanov et al., 2009)'
_computing_structure_refinement 'XL  (Sheldrick, 2008)'
_computing_structure_solution 'ShelXT 2014'
_diffrn_ambient_temperature 100.0(2)
_diffrn_detector 'Bruker PHOTON III area detector'
_diffrn_detector_area_resol_mean 7.9
_diffrn_detector_type 'CMOS area detector'
_diffrn_measured_fraction_theta_full 0.999
_diffrn_measured_fraction_theta_max 0.997
_diffrn_measurement_device 'three-circle diffractometer'
_diffrn_measurement_device_type 'Bruker D8 VENTURE'
_diffrn_measurement_method '\w and \f scans'
_diffrn_radiation_monochromator 'mirror optics'
_diffrn_radiation_probe x-ray
_diffrn_radiation_type MoK\a
_diffrn_radiation_wavelength 0.71073
_diffrn_reflns_av_R_equivalents 0.0557
_diffrn_reflns_av_unetI/netI 0.0415
_diffrn_reflns_Laue_measured_fraction_full 0.999
_diffrn_reflns_Laue_measured_fraction_max 0.997
_diffrn_reflns_limit_h_max 17
_diffrn_reflns_limit_h_min -17
_diffrn_reflns_limit_k_max 15
_diffrn_reflns_limit_k_min -15
_diffrn_reflns_limit_l_max 21
_diffrn_reflns_limit_l_min -21
_diffrn_reflns_number 73907
_diffrn_reflns_point_group_measured_fraction_full 0.998
_diffrn_reflns_point_group_measured_fraction_max 0.995
_diffrn_reflns_theta_full 25.242
_diffrn_reflns_theta_max 27.545
_diffrn_reflns_theta_min 1.549
_diffrn_source 'microfocus Metaljet'
_diffrn_source_type 'Incoatec Metaljet'
_exptl_absorpt_coefficient_mu 3.305
_exptl_absorpt_correction_T_max 0.7456
_exptl_absorpt_correction_T_min 0.6446
_exptl_absorpt_correction_type multi-scan
_exptl_absorpt_process_details
;
SADABS-2016/2 (Bruker,2016/2) was used for absorption correction.
wR2(int) was 0.0913 before and 0.0762 after correction.
The Ratio of minimum to maximum transmission is 0.8645.
The \l/2 correction factor is Not present.
;
_exptl_crystal_colour colourless
_exptl_crystal_colour_primary colourless
_exptl_crystal_density_diffrn 1.706
_exptl_crystal_description block
_exptl_crystal_F_000 1352
_exptl_crystal_preparation Luminescent
_exptl_crystal_recrystallization_method 'Vapour deposition'
_exptl_crystal_size_max 0.33
_exptl_crystal_size_mid 0.24
_exptl_crystal_size_min 0.21
_refine_diff_density_max 2.161
_refine_diff_density_min -1.712
_refine_diff_density_rms 0.164
_refine_ls_abs_structure_details
;
 Flack x determined using 4174 quotients [(I+)-(I-)]/[(I+)+(I-)]
 (Parsons, Flack and Wagner, Acta Cryst. B69 (2013) 249-259).
;
_refine_ls_abs_structure_Flack 0.015(6)
_refine_ls_extinction_coef 0.00138(14)
_refine_ls_extinction_expression Fc^*^=kFc[1+0.001xFc^2^\l^3^/sin(2\q)]^-1/4^
_refine_ls_extinction_method 'SHELXL-2018/3 (Sheldrick 2018)'
_refine_ls_goodness_of_fit_ref 1.053
_refine_ls_hydrogen_treatment constr
_refine_ls_matrix_type full
_refine_ls_number_parameters 574
_refine_ls_number_reflns 12139
_refine_ls_number_restraints 451
_refine_ls_restrained_S_all 1.036
_refine_ls_R_factor_all 0.0663
_refine_ls_R_factor_gt 0.0476
_refine_ls_shift/su_max 0.001
_refine_ls_shift/su_mean 0.000
_refine_ls_structure_factor_coef Fsqd
_refine_ls_weighting_details 'w=1/[\s^2^(Fo^2^)+(0.0154P)^2^+21.9091P] where P=(Fo^2^+2Fc^2^)/3'
_refine_ls_weighting_scheme calc
_refine_ls_wR_factor_gt 0.0908
_refine_ls_wR_factor_ref 0.1017
_reflns_Friedel_coverage 0.904
_reflns_Friedel_fraction_full 0.997
_reflns_Friedel_fraction_max 0.992
_reflns_number_gt 9903
_reflns_number_total 12139
_reflns_threshold_expression 'I > 2\s(I)'
_cod_data_source_file d4cc05206d2.cif
_cod_data_source_block mo_r_bdtbcl_0m
_cod_database_code 7134026
_shelx_shelxl_version_number 2018/3
_shelx_space_group_comment
;
The symmetry employed for this shelxl refinement is uniquely defined
by the following loop, which should always be used as a source of
symmetry information in preference to the above space-group names.
They are only intended as comments.
;
_olex2_refinement_description
;
1. Fixed Uiso
 At 1.2 times of:
  All C(H) groups, All C(H,H) groups, All N(H,H) groups
 At 1.5 times of:
  All C(H,H,H) groups
2. Restrained distances
 C6A-C7A \\sim C6-C7
 with sigma of 0.02
 O2A-C8A \\sim O2-C8
 with sigma of 0.02
 C8A-C7A \\sim C8-C7
 with sigma of 0.02
 C10-C7A \\sim C10A-C7
 with sigma of 0.04
 C10-N2A \\sim C10A-N2
 with sigma of 0.02
 O2A-C9 \\sim O2-C9A
 with sigma of 0.02
 C9-N2A \\sim C9A-N2
 with sigma of 0.04
 C7A-N2A \\sim C7-N2
 with sigma of 0.02
 C10-C9 \\sim C10A-C9A
 with sigma of 0.02
 O2A-C10 \\sim O2-C10A
 with sigma of 0.04
 O2A-C7A \\sim O2-C7
 with sigma of 0.04
 C6A-C8A \\sim C6-C8
 with sigma of 0.04
 C6A-N2A \\sim C6-N2
 with sigma of 0.04
 C8A-C9 \\sim C8-C9A
 with sigma of 0.04
 C8A-N2A \\sim C8-N2
 with sigma of 0.04
 N6A-C28A \\sim N6-C28
 with sigma of 0.04
 C29A-N6A \\sim C29-N6
 with sigma of 0.04
 O6A-C27A \\sim O6-C27
 with sigma of 0.04
 C29A-C28A \\sim C29-C28
 with sigma of 0.04
 C28A-C26A \\sim C28-C26
 with sigma of 0.04
 C27A-C30A \\sim C27-C30
 with sigma of 0.04
 C27A-C26A \\sim C27-C26
 with sigma of 0.02
 C29A-O6A \\sim C29-O6
 with sigma of 0.02
 O6A-C30A \\sim O6-C30
 with sigma of 0.04
 N6A-C30A \\sim N6-C30
 with sigma of 0.02
 O6A-C28A \\sim O6-C28
 with sigma of 0.02
 C29A-C30A \\sim C29-C30
 with sigma of 0.02
 C27A-C28A \\sim C27-C28
 with sigma of 0.02
 C27A-N6A \\sim C27-N6
 with sigma of 0.02
 N6A-C26A \\sim N6-C26
 with sigma of 0.04
3. Uiso/Uaniso restraints and constraints
O2 \\sim N2 \\sim C6 \\sim C7 \\sim C8 \\sim C9A \\sim C10A \\sim O2A \\sim N2A
\\sim C6A \\sim C7A \\sim C8A \\sim C9 \\sim C10: within 2A with sigma of 0.01
and sigma for terminal atoms of 0.02 within 2A
O6 \\sim N6 \\sim C26 \\sim C27 \\sim C28 \\sim C29 \\sim C30 \\sim O6A \\sim
N6A \\sim C26A \\sim C27A \\sim C28A \\sim C29A \\sim C30A: within 2A with
sigma of 0.01 and sigma for terminal atoms of 0.02 within 2A
Uanis(Cl9) = Uanis(Cl9A)
Uanis(Cl8) = Uanis(Cl8A)
Uanis(Cl10) = Uanis(Cl11)
Uanis(Cl12) = Uanis(Cl13)
Uanis(Cl14) = Uanis(Cl15)
Uanis(C8A) = Uanis(C8)
Uanis(N2) = Uanis(N2A)
Uanis(C6) = Uanis(C6A)
Uanis(C9A) = Uanis(C9)
Uanis(C7A) = Uanis(C7)
Uanis(C10A) = Uanis(C10)
Uanis(O2A) = Uanis(O2)
Uanis(O6A) = Uanis(O6)
Uanis(C28A) = Uanis(C28)
Uanis(C26) = Uanis(C26A)
Uanis(N6A) = Uanis(N6)
Uanis(C29A) = Uanis(C29)
Uanis(C27) = Uanis(C27A)
Uanis(C30A) = Uanis(C30)
4. Others
 Sof(Cl9A)=Sof(Cl11)=Sof(Cl13)=Sof(Cl15)=Sof(Cl8A)=1-FVAR(1)
 Sof(Cl8)=Sof(Cl9)=Sof(Cl10)=Sof(Cl12)=Sof(Cl14)=FVAR(1)
 Sof(O2)=Sof(N2)=Sof(H2A)=Sof(H2B)=Sof(C6)=Sof(H6A)=Sof(H6B)=Sof(H6C)=Sof(C7)=
 Sof(H7)=Sof(C8)=Sof(H8A)=Sof(H8B)=Sof(C9A)=Sof(H9AA)=Sof(H9AB)=Sof(C10A)=
 Sof(H10A)=Sof(H10B)=1-FVAR(2)
 Sof(O2A)=Sof(N2A)=Sof(H2AA)=Sof(H2AB)=Sof(C6A)=Sof(H6AA)=Sof(H6AB)=Sof(H6AC)=
 Sof(C7A)=Sof(H7A)=Sof(C8A)=Sof(H8AA)=Sof(H8AB)=Sof(C9)=Sof(H9A)=Sof(H9B)=
 Sof(C10)=Sof(H10C)=Sof(H10D)=FVAR(2)
 Sof(O6)=Sof(N6)=Sof(H6D)=Sof(H6E)=Sof(C26)=Sof(H26A)=Sof(H26B)=Sof(H26C)=
 Sof(C27)=Sof(H27)=Sof(C28)=Sof(H28A)=Sof(H28B)=Sof(C29)=Sof(H29A)=Sof(H29B)=
 Sof(C30)=Sof(H30A)=Sof(H30B)=1-FVAR(3)
 Sof(O6A)=Sof(N6A)=Sof(H6AD)=Sof(H6AE)=Sof(C26A)=Sof(H26D)=Sof(H26E)=Sof(H26F)=
 Sof(C27A)=Sof(H27A)=Sof(C28A)=Sof(H28C)=Sof(H28D)=Sof(C29A)=Sof(H29C)=
 Sof(H29D)=Sof(C30A)=Sof(H30C)=Sof(H30D)=FVAR(3)
5.a Ternary CH refined with riding coordinates:
 C2(H2), C7(H7), C7A(H7A), C12(H12), C17(H17), C22(H22), C27(H27), C27A(H27A)
5.b Secondary CH2 refined with riding coordinates:
 N1(H1A,H1B), C3(H3A,H3B), C4(H4A,H4B), C5(H5A,H5B), N2(H2A,H2B), C8(H8A,H8B),
 C9A(H9AA,H9AB), C10A(H10A,H10B), N2A(H2AA,H2AB), C8A(H8AA,H8AB), C9(H9A,H9B),
 C10(H10C,H10D), N3(H3C,H3D), C13(H13A,H13B), C14(H14A,H14B), C15(H15A,H15B),
 N4(H4C,H4D), C18(H18A,H18B), C19(H19A,H19B), C20(H20A,H20B), N5(H5C,H5D),
 C23(H23A,H23B), C24(H24A,H24B), C25(H25A,H25B), N6(H6D,H6E), C28(H28A,H28B),
 C29(H29A,H29B), C30(H30A,H30B), N6A(H6AD,H6AE), C28A(H28C,H28D), C29A(H29C,
 H29D), C30A(H30C,H30D)
5.c Idealised Me refined as rotating group:
 C1(H1C,H1D,H1E), C6(H6A,H6B,H6C), C6A(H6AA,H6AB,H6AC), C11(H11A,H11B,H11C),
 C16(H16A,H16B,H16C), C21(H21A,H21B,H21C), C26(H26A,H26B,H26C), C26A(H26D,H26E,
 H26F)
;
_olex2_submission_special_instructions 'No special instructions were received'

loop_
_space_group_symop_operation_xyz
'x, y, z'
'-x, y+1/2, -z'

loop_
_atom_site_label
_atom_site_type_symbol
_atom_site_fract_x
_atom_site_fract_y
_atom_site_fract_z
_atom_site_U_iso_or_equiv
_atom_site_adp_type
_atom_site_occupancy
_atom_site_site_symmetry_order
_atom_site_calc_flag
_atom_site_refinement_flags_posn
_atom_site_refinement_flags_adp
_atom_site_refinement_flags_occupancy
_atom_site_disorder_assembly
_atom_site_disorder_group
Tb1 Tb 0.54073(5) 0.47759(4) 0.72487(4) 0.02704(18) Uani 1 1 d . . . . .
Cl1 Cl 0.5880(4) 0.6914(4) 0.7141(4) 0.0780(19) Uani 1 1 d . . . . .
Cl2 Cl 0.5161(3) 0.4636(3) 0.5666(2) 0.0438(9) Uani 1 1 d . . . . .
Cl3 Cl 0.7347(3) 0.4203(4) 0.7310(2) 0.0392(9) Uani 1 1 d . . . . .
Cl4 Cl 0.5552(3) 0.4761(6) 0.8830(3) 0.0686(15) Uani 1 1 d . . . . .
Cl5 Cl 0.3485(3) 0.5394(4) 0.7200(3) 0.0562(13) Uani 1 1 d . . . . .
Cl6 Cl 0.4796(3) 0.2674(3) 0.7305(2) 0.0293(8) Uani 1 1 d . . . . .
Tb2 Tb 0.95922(5) 0.58251(4) 0.27634(4) 0.02479(17) Uani 1 1 d . . . . .
Cl7 Cl 1.0231(3) 0.7918(3) 0.2744(3) 0.0353(9) Uani 1 1 d . . . . .
Cl8 Cl 0.9901(7) 0.577(2) 0.1249(12) 0.032(2) Uani 0.568(5) 1 d . . P A 1
Cl9 Cl 1.1452(6) 0.5227(8) 0.3336(5) 0.0388(16) Uani 0.568(5) 1 d . . P A 1
Cl9A Cl 1.1536(10) 0.5249(13) 0.2982(7) 0.0388(16) Uani 0.432(5) 1 d . . P A 2
Cl10 Cl 0.9238(5) 0.5968(5) 0.4267(3) 0.0381(11) Uani 0.568(5) 1 d . . P A 1
Cl11 Cl 0.9829(7) 0.5646(8) 0.4385(5) 0.0381(11) Uani 0.432(5) 1 d . . P A 2
Cl12 Cl 0.7655(6) 0.6462(7) 0.2418(5) 0.0361(14) Uani 0.568(5) 1 d . . P A 1
Cl13 Cl 0.7759(8) 0.6718(9) 0.2780(6) 0.0361(14) Uani 0.432(5) 1 d . . P A 2
Cl14 Cl 0.9039(19) 0.3638(14) 0.2689(17) 0.035(3) Uani 0.568(5) 1 d . . P A 1
Cl15 Cl 0.886(3) 0.387(2) 0.265(2) 0.035(3) Uani 0.432(5) 1 d . . P A 2
O1 O 0.2807(8) 0.6520(10) 0.0096(6) 0.056(3) Uani 1 1 d . . . . .
N1 N 0.1796(11) 0.7298(13) 0.1362(8) 0.047(4) Uani 1 1 d . . . . .
H1A H 0.122107 0.687361 0.129510 0.056 Uiso 1 1 calc R U . . .
H1B H 0.176836 0.775216 0.179300 0.056 Uiso 1 1 calc R U . . .
C1 C 0.0885(16) 0.8599(18) 0.0531(11) 0.069(6) Uani 1 1 d . . . . .
H1C H 0.086004 0.908864 0.006157 0.104 Uiso 1 1 calc R U . . .
H1D H 0.083359 0.905294 0.100953 0.104 Uiso 1 1 calc R U . . .
H1E H 0.031616 0.806875 0.044941 0.104 Uiso 1 1 calc R U . . .
C2 C 0.1818(13) 0.8000(14) 0.0638(10) 0.053(4) Uani 1 1 d . . . . .
H2 H 0.240166 0.853549 0.072855 0.064 Uiso 1 1 calc R U . . .
C3 C 0.1944(14) 0.7229(17) -0.0053(10) 0.071(5) Uani 1 1 d . . . . .
H3A H 0.132699 0.676021 -0.017234 0.085 Uiso 1 1 calc R U . . .
H3B H 0.200230 0.768821 -0.053517 0.085 Uiso 1 1 calc R U . . .
C4 C 0.2803(10) 0.5846(13) 0.0796(8) 0.045(3) Uani 1 1 d . . . . .
H4A H 0.342572 0.537952 0.086781 0.054 Uiso 1 1 calc R U . . .
H4B H 0.221147 0.533440 0.070887 0.054 Uiso 1 1 calc R U . . .
C5 C 0.2757(10) 0.6494(14) 0.1547(9) 0.048(4) Uani 1 1 d . . . . .
H5A H 0.338632 0.693672 0.169058 0.058 Uiso 1 1 calc R U . . .
H5B H 0.267568 0.598298 0.199758 0.058 Uiso 1 1 calc R U . . .
O2 O 0.8006(11) 0.7204(13) 0.5743(9) 0.031(2) Uani 0.506(10) 1 d D U P B 2
N2 N 0.7164(15) 0.8136(19) 0.4261(12) 0.025(2) Uani 0.506(10) 1 d D U P B 2
H2A H 0.674631 0.865151 0.398764 0.030 Uiso 0.506(10) 1 calc R U P B 2
H2B H 0.744088 0.771455 0.389620 0.030 Uiso 0.506(10) 1 calc R U P B 2
C6 C 0.867(2) 0.940(2) 0.4283(16) 0.035(4) Uani 0.506(10) 1 d D U P B 2
H6A H 0.914178 0.987075 0.463858 0.053 Uiso 0.506(10) 1 calc R U P B 2
H6B H 0.824107 0.987630 0.389986 0.053 Uiso 0.506(10) 1 calc R U P B 2
H6C H 0.905812 0.888290 0.398984 0.053 Uiso 0.506(10) 1 calc R U P B 2
C7 C 0.7993(18) 0.8726(18) 0.4788(14) 0.025(2) Uani 0.506(10) 1 d D U P B 2
H7 H 0.767731 0.925983 0.513905 0.030 Uiso 0.506(10) 1 calc R U P B 2
C8 C 0.8616(15) 0.7906(19) 0.5308(12) 0.028(3) Uani 0.506(10) 1 d D U P B 2
H8A H 0.899831 0.743170 0.497141 0.034 Uiso 0.506(10) 1 calc R U P B 2
H8B H 0.911538 0.831551 0.569369 0.034 Uiso 0.506(10) 1 calc R U P B 2
C9A C 0.7275(16) 0.6567(18) 0.5232(14) 0.031(3) Uani 0.506(10) 1 d D U P B 2
H9AA H 0.688090 0.608644 0.555572 0.038 Uiso 0.506(10) 1 calc R U P B 2
H9AB H 0.761993 0.608154 0.487586 0.038 Uiso 0.506(10) 1 calc R U P B 2
C10A C 0.6559(18) 0.740(2) 0.4726(16) 0.028(3) Uani 0.506(10) 1 d D U P B 2
H10A H 0.604736 0.698882 0.435459 0.034 Uiso 0.506(10) 1 calc R U P B 2
H10B H 0.619605 0.786570 0.508397 0.034 Uiso 0.506(10) 1 calc R U P B 2
O2A O 0.7568(15) 0.7882(18) 0.5807(11) 0.031(2) Uani 0.494(10) 1 d D U P B 1
N2A N 0.7154(16) 0.7603(19) 0.4115(12) 0.025(2) Uani 0.494(10) 1 d D U P B 1
H2AA H 0.677771 0.778116 0.363774 0.030 Uiso 0.494(10) 1 calc R U P B 1
H2AB H 0.763567 0.709995 0.401565 0.030 Uiso 0.494(10) 1 calc R U P B 1
C6A C 0.844(2) 0.907(3) 0.3935(15) 0.035(4) Uani 0.494(10) 1 d D U P B 1
H6AA H 0.901375 0.854536 0.395764 0.053 Uiso 0.494(10) 1 calc R U P B 1
H6AB H 0.869951 0.980739 0.412834 0.053 Uiso 0.494(10) 1 calc R U P B 1
H6AC H 0.811063 0.913881 0.337966 0.053 Uiso 0.494(10) 1 calc R U P B 1
C7A C 0.7669(18) 0.8638(19) 0.4472(14) 0.025(2) Uani 0.494(10) 1 d D U P B 1
H7A H 0.714345 0.922902 0.450651 0.030 Uiso 0.494(10) 1 calc R U P B 1
C8A C 0.8211(18) 0.841(2) 0.5297(13) 0.028(3) Uani 0.494(10) 1 d D U P B 1
H8AA H 0.880565 0.792545 0.525644 0.034 Uiso 0.494(10) 1 calc R U P B 1
H8AB H 0.846701 0.912842 0.554429 0.034 Uiso 0.494(10) 1 calc R U P B 1
C9 C 0.7127(18) 0.687(2) 0.5469(13) 0.031(3) Uani 0.494(10) 1 d D U P B 1
H9A H 0.669132 0.653435 0.584041 0.038 Uiso 0.494(10) 1 calc R U P B 1
H9B H 0.767412 0.632342 0.540560 0.038 Uiso 0.494(10) 1 calc R U P B 1
C10 C 0.6481(18) 0.707(3) 0.4644(14) 0.028(3) Uani 0.494(10) 1 d D U P B 1
H10C H 0.620868 0.635804 0.440837 0.034 Uiso 0.494(10) 1 calc R U P B 1
H10D H 0.590255 0.757502 0.470461 0.034 Uiso 0.494(10) 1 calc R U P B 1
O3 O 0.7564(8) 0.2625(10) 0.4155(6) 0.043(3) Uani 1 1 d . . . . .
N3 N 0.7792(11) 0.2679(13) 0.5850(7) 0.052(4) Uani 1 1 d . . . . .
H3C H 0.817958 0.207004 0.601167 0.062 Uiso 1 1 calc R U . . .
H3D H 0.765613 0.304874 0.629557 0.062 Uiso 1 1 calc R U . . .
C11 C 0.6297(12) 0.1462(15) 0.5833(9) 0.046(4) Uani 1 1 d . . . . .
H11A H 0.567735 0.120033 0.550001 0.070 Uiso 1 1 calc R U . . .
H11B H 0.611937 0.180827 0.632276 0.070 Uiso 1 1 calc R U . . .
H11C H 0.675256 0.082538 0.597580 0.070 Uiso 1 1 calc R U . . .
C12 C 0.6822(9) 0.2305(12) 0.5374(8) 0.036(3) Uani 1 1 d . . . . .
H12 H 0.636613 0.296946 0.525761 0.043 Uiso 1 1 calc R U . . .
C13 C 0.7054(11) 0.1833(13) 0.4599(7) 0.045(4) Uani 1 1 d . . . . .
H13A H 0.748619 0.115976 0.470855 0.054 Uiso 1 1 calc R U . . .
H13B H 0.641123 0.159837 0.426989 0.054 Uiso 1 1 calc R U . . .
C14 C 0.8501(10) 0.2921(13) 0.4586(8) 0.044(3) Uani 1 1 d . . . . .
H14A H 0.884805 0.345927 0.426835 0.053 Uiso 1 1 calc R U . . .
H14B H 0.893429 0.224591 0.467876 0.053 Uiso 1 1 calc R U . . .
C15 C 0.8368(15) 0.3430(16) 0.5366(10) 0.062(6) Uani 1 1 d . . . . .
H15A H 0.799928 0.414888 0.527091 0.075 Uiso 1 1 calc R U . . .
H15B H 0.904470 0.359149 0.567202 0.075 Uiso 1 1 calc R U . . .
O4 O 0.5254(8) 0.4261(9) 0.1239(6) 0.044(2) Uani 1 1 d . . . . .
N4 N 0.6301(9) 0.3116(10) 0.2596(6) 0.037(3) Uani 1 1 d . . . . .
H4C H 0.581741 0.263137 0.271996 0.045 Uiso 1 1 calc R U . . .
H4D H 0.687416 0.300194 0.295053 0.045 Uiso 1 1 calc R U . . .
C16 C 0.5658(14) 0.4469(14) 0.3503(8) 0.065(5) Uani 1 1 d . . . . .
H16A H 0.501322 0.409074 0.354789 0.098 Uiso 1 1 calc R U . . .
H16B H 0.558299 0.527461 0.358898 0.098 Uiso 1 1 calc R U . . .
H16C H 0.619150 0.417027 0.390922 0.098 Uiso 1 1 calc R U . . .
C17 C 0.5944(12) 0.4272(11) 0.2682(8) 0.043(3) Uani 1 1 d . . . . .
H17 H 0.650553 0.479836 0.259807 0.052 Uiso 1 1 calc R U . . .
C18 C 0.5068(11) 0.4460(14) 0.2030(9) 0.051(4) Uani 1 1 d . . . . .
H18A H 0.449899 0.397277 0.213733 0.061 Uiso 1 1 calc R U . . .
H18B H 0.483929 0.524551 0.206470 0.061 Uiso 1 1 calc R U . . .
C19 C 0.5616(12) 0.3145(15) 0.1194(8) 0.051(4) Uani 1 1 d . . . . .
H19A H 0.577734 0.301257 0.064507 0.062 Uiso 1 1 calc R U . . .
H19B H 0.506136 0.262421 0.128229 0.062 Uiso 1 1 calc R U . . .
C20 C 0.6522(10) 0.2871(14) 0.1773(7) 0.043(3) Uani 1 1 d . . . . .
H20A H 0.710928 0.332364 0.165635 0.051 Uiso 1 1 calc R U . . .
H20B H 0.669590 0.206964 0.172779 0.051 Uiso 1 1 calc R U . . .
O5 O 0.2053(8) 0.3145(9) -0.0106(6) 0.052(3) Uani 1 1 d . . . . .
N5 N 0.3387(11) 0.3328(13) -0.1257(10) 0.054(4) Uani 1 1 d . . . . .
H5C H 0.394340 0.364042 -0.142870 0.065 Uiso 1 1 calc R U . . .
H5D H 0.310055 0.284682 -0.164286 0.065 Uiso 1 1 calc R U . . .
C21 C 0.4402(13) 0.1757(15) -0.0633(11) 0.055(4) Uani 1 1 d . . . . .
H21A H 0.407049 0.128021 -0.106695 0.083 Uiso 1 1 calc R U . . .
H21B H 0.455907 0.131165 -0.014227 0.083 Uiso 1 1 calc R U . . .
H21C H 0.503265 0.206297 -0.078584 0.083 Uiso 1 1 calc R U . . .
C22 C 0.3712(11) 0.2687(14) -0.0489(9) 0.044(3) Uani 1 1 d . . . . .
H22 H 0.406881 0.320457 -0.007533 0.053 Uiso 1 1 calc R U . . .
C23 C 0.2749(12) 0.2238(14) -0.0202(11) 0.061(4) Uani 1 1 d . . . . .
H23A H 0.241585 0.169096 -0.059602 0.073 Uiso 1 1 calc R U . . .
H23B H 0.292917 0.184663 0.031764 0.073 Uiso 1 1 calc R U . . .
C24 C 0.1754(10) 0.3693(14) -0.0841(9) 0.050(3) Uani 1 1 d . . . . .
H24A H 0.124644 0.427814 -0.077003 0.060 Uiso 1 1 calc R U . . .
H24B H 0.143377 0.314778 -0.124232 0.060 Uiso 1 1 calc R U . . .
C25 C 0.2651(10) 0.4214(12) -0.1137(9) 0.042(3) Uani 1 1 d . . . . .
H25A H 0.243465 0.460835 -0.164995 0.051 Uiso 1 1 calc R U . . .
H25B H 0.297033 0.476640 -0.074106 0.051 Uiso 1 1 calc R U . . .
O6 O 1.0069(10) 0.0856(12) 0.1386(10) 0.053(3) Uani 0.81(2) 1 d D U P C 2
N6 N 1.102(2) 0.2166(18) 0.2690(11) 0.053(3) Uani 0.81(2) 1 d D U P C 2
H6D H 1.057810 0.275330 0.266229 0.064 Uiso 0.81(2) 1 calc R U P C 2
H6E H 1.152487 0.230164 0.310101 0.064 Uiso 0.81(2) 1 calc R U P C 2
C26 C 1.1931(16) 0.3215(15) 0.1778(13) 0.050(4) Uani 0.81(2) 1 d D U P C 2
H26A H 1.227664 0.315692 0.130105 0.076 Uiso 0.81(2) 1 calc R U P C 2
H26B H 1.242461 0.342506 0.224224 0.076 Uiso 0.81(2) 1 calc R U P C 2
H26C H 1.139823 0.378777 0.168775 0.076 Uiso 0.81(2) 1 calc R U P C 2
C27 C 1.1464(15) 0.2113(16) 0.1933(12) 0.052(3) Uani 0.81(2) 1 d D U P C 2
H27 H 1.199559 0.151463 0.197408 0.063 Uiso 0.81(2) 1 calc R U P C 2
C28 C 1.0581(17) 0.1811(19) 0.1247(12) 0.054(3) Uani 0.81(2) 1 d D U P C 2
H28A H 1.009201 0.244168 0.117813 0.065 Uiso 0.81(2) 1 calc R U P C 2
H28B H 1.086837 0.172506 0.073781 0.065 Uiso 0.81(2) 1 calc R U P C 2
C29 C 0.9701(14) 0.0869(18) 0.2117(14) 0.054(3) Uani 0.81(2) 1 d D U P C 2
H29A H 0.938914 0.012990 0.219143 0.064 Uiso 0.81(2) 1 calc R U P C 2
H29B H 0.915053 0.143327 0.208468 0.064 Uiso 0.81(2) 1 calc R U P C 2
C30 C 1.0464(15) 0.1121(16) 0.2876(14) 0.054(3) Uani 0.81(2) 1 d D U P C 2
H30A H 1.010092 0.124212 0.334512 0.065 Uiso 0.81(2) 1 calc R U P C 2
H30B H 1.094583 0.049124 0.299622 0.065 Uiso 0.81(2) 1 calc R U P C 2
O6A O 1.011(4) 0.059(4) 0.181(4) 0.053(3) Uani 0.19(2) 1 d D U P C 1
N6A N 1.104(9) 0.230(7) 0.274(3) 0.053(3) Uani 0.19(2) 1 d D U P C 1
H6AD H 1.058080 0.287568 0.272852 0.064 Uiso 0.19(2) 1 calc R U P C 1
H6AE H 1.162073 0.254347 0.304019 0.064 Uiso 0.19(2) 1 calc R U P C 1
C26A C 1.138(7) 0.325(5) 0.151(5) 0.050(4) Uani 0.19(2) 1 d D U P C 1
H26D H 1.072273 0.347673 0.121737 0.076 Uiso 0.19(2) 1 calc R U P C 1
H26E H 1.187901 0.317173 0.114014 0.076 Uiso 0.19(2) 1 calc R U P C 1
H26F H 1.161133 0.381288 0.191965 0.076 Uiso 0.19(2) 1 calc R U P C 1
C27A C 1.126(5) 0.215(5) 0.192(4) 0.052(3) Uani 0.19(2) 1 d D U P C 1
H27A H 1.188934 0.168616 0.192024 0.063 Uiso 0.19(2) 1 calc R U P C 1
C28A C 1.032(6) 0.153(6) 0.141(4) 0.054(3) Uani 0.19(2) 1 d D U P C 1
H28C H 0.972261 0.203075 0.134045 0.065 Uiso 0.19(2) 1 calc R U P C 1
H28D H 1.049090 0.133160 0.087295 0.065 Uiso 0.19(2) 1 calc R U P C 1
C29A C 0.980(5) 0.081(6) 0.255(4) 0.054(3) Uani 0.19(2) 1 d D U P C 1
H29C H 0.957635 0.009835 0.277222 0.064 Uiso 0.19(2) 1 calc R U P C 1
H29D H 0.921083 0.131787 0.246773 0.064 Uiso 0.19(2) 1 calc R U P C 1
C30A C 1.063(6) 0.134(7) 0.319(3) 0.054(3) Uani 0.19(2) 1 d D U P C 1
H30C H 1.032808 0.161671 0.365785 0.065 Uiso 0.19(2) 1 calc R U P C 1
H30D H 1.117473 0.079833 0.337220 0.065 Uiso 0.19(2) 1 calc R U P C 1
Cl8A Cl 0.9626(12) 0.583(3) 0.1176(17) 0.032(2) Uani 0.432(5) 1 d . . P A 2

loop_
_atom_site_aniso_label
_atom_site_aniso_U_11
_atom_site_aniso_U_22
_atom_site_aniso_U_33
_atom_site_aniso_U_23
_atom_site_aniso_U_13
_atom_site_aniso_U_12
Tb1 0.0218(4) 0.0261(4) 0.0348(4) -0.0023(3) 0.0094(3) -0.0028(3)
Cl1 0.052(2) 0.029(2) 0.165(6) -0.022(3) 0.060(3) -0.008(2)
Cl2 0.072(2) 0.0292(18) 0.0324(17) 0.0028(14) 0.0157(15) 0.0080(18)
Cl3 0.0198(15) 0.045(2) 0.054(2) 0.0009(17) 0.0087(14) 0.0006(14)
Cl4 0.052(2) 0.118(4) 0.039(2) -0.032(3) 0.0154(17) -0.025(3)
Cl5 0.0357(18) 0.069(3) 0.069(3) 0.033(2) 0.0251(19) 0.0220(17)
Cl6 0.0233(17) 0.030(2) 0.0345(19) 0.0064(15) 0.0034(14) 0.0009(15)
Tb2 0.0181(3) 0.0245(4) 0.0325(4) 0.0012(3) 0.0060(3) 0.0002(3)
Cl7 0.0266(18) 0.027(2) 0.054(2) 0.0007(17) 0.0115(17) -0.0061(16)
Cl8 0.018(6) 0.050(3) 0.026(4) 0.002(3) -0.006(5) -0.017(7)
Cl9 0.024(2) 0.043(2) 0.048(5) 0.002(4) 0.000(4) 0.0083(17)
Cl9A 0.024(2) 0.043(2) 0.048(5) 0.002(4) 0.000(4) 0.0083(17)
Cl10 0.043(3) 0.043(3) 0.026(2) -0.0047(19) -0.002(2) 0.005(2)
Cl11 0.043(3) 0.043(3) 0.026(2) -0.0047(19) -0.002(2) 0.005(2)
Cl12 0.017(2) 0.039(3) 0.052(5) 0.001(3) 0.005(3) 0.001(2)
Cl13 0.017(2) 0.039(3) 0.052(5) 0.001(3) 0.005(3) 0.001(2)
Cl14 0.056(9) 0.006(7) 0.046(3) 0.001(6) 0.018(5) 0.003(5)
Cl15 0.056(9) 0.006(7) 0.046(3) 0.001(6) 0.018(5) 0.003(5)
O1 0.059(6) 0.064(7) 0.048(6) 0.005(5) 0.013(5) 0.011(5)
N1 0.056(8) 0.049(9) 0.042(7) -0.002(6) 0.025(6) -0.016(7)
C1 0.088(14) 0.060(12) 0.055(11) -0.007(9) -0.006(10) 0.017(11)
C2 0.060(10) 0.045(9) 0.055(10) -0.007(7) 0.012(8) 0.007(8)
C3 0.070(11) 0.091(14) 0.047(9) -0.020(9) -0.005(8) 0.032(10)
C4 0.039(7) 0.051(8) 0.044(7) 0.000(7) 0.001(5) 0.009(7)
C5 0.027(7) 0.073(11) 0.044(8) -0.011(7) 0.002(6) 0.006(7)
O2 0.030(5) 0.033(5) 0.028(4) -0.001(4) -0.001(4) -0.012(4)
N2 0.022(4) 0.028(5) 0.023(5) -0.001(5) -0.001(4) -0.004(5)
C6 0.039(8) 0.039(9) 0.028(9) -0.004(7) 0.007(8) -0.011(7)
C7 0.024(5) 0.026(5) 0.025(5) -0.002(5) 0.003(4) -0.007(4)
C8 0.026(5) 0.030(5) 0.028(5) 0.001(5) 0.002(5) -0.008(4)
C9A 0.032(5) 0.032(5) 0.029(5) -0.001(5) -0.001(5) -0.008(4)
C10A 0.025(4) 0.031(6) 0.027(5) -0.001(5) 0.000(4) -0.004(5)
O2A 0.030(5) 0.033(5) 0.028(4) -0.001(4) -0.001(4) -0.012(4)
N2A 0.022(4) 0.028(5) 0.023(5) -0.001(5) -0.001(4) -0.004(5)
C6A 0.039(8) 0.039(9) 0.028(9) -0.004(7) 0.007(8) -0.011(7)
C7A 0.024(5) 0.026(5) 0.025(5) -0.002(5) 0.003(4) -0.007(4)
C8A 0.026(5) 0.030(5) 0.028(5) 0.001(5) 0.002(5) -0.008(4)
C9 0.032(5) 0.032(5) 0.029(5) -0.001(5) -0.001(5) -0.008(4)
C10 0.025(4) 0.031(6) 0.027(5) -0.001(5) 0.000(4) -0.004(5)
O3 0.055(6) 0.052(6) 0.026(5) -0.009(4) 0.011(4) -0.028(5)
N3 0.068(9) 0.061(10) 0.025(6) -0.007(6) 0.003(6) -0.041(8)
C11 0.042(8) 0.065(11) 0.033(8) 0.001(8) 0.009(6) -0.015(8)
C12 0.023(6) 0.048(8) 0.037(7) 0.001(6) 0.003(5) 0.002(5)
C13 0.056(9) 0.052(9) 0.028(6) -0.010(6) 0.012(6) -0.028(7)
C14 0.036(7) 0.061(9) 0.035(7) 0.014(6) 0.005(6) -0.010(6)
C15 0.085(13) 0.061(12) 0.036(8) 0.004(8) -0.008(8) -0.057(10)
O4 0.058(6) 0.041(6) 0.031(5) 0.004(4) -0.002(4) -0.002(5)
N4 0.043(6) 0.039(6) 0.029(6) 0.000(5) 0.000(5) 0.010(5)
C16 0.106(14) 0.058(10) 0.036(8) 0.004(7) 0.023(8) 0.050(10)
C17 0.061(9) 0.032(7) 0.035(7) 0.000(6) 0.005(6) 0.006(6)
C18 0.046(8) 0.059(11) 0.048(8) -0.002(7) 0.007(7) 0.019(7)
C19 0.056(9) 0.069(11) 0.026(7) -0.005(7) -0.007(6) 0.009(8)
C20 0.038(7) 0.061(10) 0.030(7) -0.013(7) 0.010(6) 0.006(7)
O5 0.047(6) 0.053(6) 0.063(7) 0.005(5) 0.028(5) 0.009(5)
N5 0.053(8) 0.045(9) 0.074(10) -0.012(7) 0.048(8) -0.011(7)
C21 0.058(10) 0.039(9) 0.068(11) 0.003(8) 0.007(8) 0.010(8)
C22 0.037(7) 0.054(9) 0.042(8) -0.009(7) 0.012(6) -0.001(7)
C23 0.062(10) 0.060(10) 0.069(11) 0.004(8) 0.038(9) -0.014(8)
C24 0.035(7) 0.062(9) 0.053(9) 0.001(8) 0.009(6) -0.001(7)
C25 0.032(7) 0.049(8) 0.050(8) -0.016(7) 0.021(6) -0.007(6)
O6 0.050(5) 0.036(5) 0.068(6) -0.004(5) -0.007(5) -0.004(4)
N6 0.050(5) 0.042(5) 0.061(5) -0.003(5) -0.013(5) 0.006(5)
C26 0.054(9) 0.043(8) 0.054(9) -0.003(7) 0.004(8) 0.002(8)
C27 0.050(5) 0.040(5) 0.061(5) -0.001(5) -0.011(5) 0.002(5)
C28 0.053(5) 0.040(5) 0.064(5) 0.001(5) -0.012(5) -0.005(5)
C29 0.050(5) 0.036(5) 0.069(6) -0.006(6) -0.012(5) -0.003(5)
C30 0.046(5) 0.042(5) 0.070(6) -0.009(5) -0.006(5) 0.000(5)
O6A 0.050(5) 0.036(5) 0.068(6) -0.004(5) -0.007(5) -0.004(4)
N6A 0.050(5) 0.042(5) 0.061(5) -0.003(5) -0.013(5) 0.006(5)
C26A 0.054(9) 0.043(8) 0.054(9) -0.003(7) 0.004(8) 0.002(8)
C27A 0.050(5) 0.040(5) 0.061(5) -0.001(5) -0.011(5) 0.002(5)
C28A 0.053(5) 0.040(5) 0.064(5) 0.001(5) -0.012(5) -0.005(5)
C29A 0.050(5) 0.036(5) 0.069(6) -0.006(6) -0.012(5) -0.003(5)
C30A 0.046(5) 0.042(5) 0.070(6) -0.009(5) -0.006(5) 0.000(5)
Cl8A 0.018(6) 0.050(3) 0.026(4) 0.002(3) -0.006(5) -0.017(7)

loop_
_atom_type_symbol
_atom_type_description
_atom_type_scat_dispersion_real
_atom_type_scat_dispersion_imag
_atom_type_scat_source
C C 0.0033 0.0016 'International Tables Vol C Tables 4.2.6.8 and 6.1.1.4'
H H 0.0000 0.0000 'International Tables Vol C Tables 4.2.6.8 and 6.1.1.4'
Cl Cl 0.1484 0.1585 'International Tables Vol C Tables 4.2.6.8 and 6.1.1.4'
N N 0.0061 0.0033 'International Tables Vol C Tables 4.2.6.8 and 6.1.1.4'
O O 0.0106 0.0060 'International Tables Vol C Tables 4.2.6.8 and 6.1.1.4'
Tb Tb -0.1723 4.1537 'International Tables Vol C Tables 4.2.6.8 and 6.1.1.4'

loop_
_geom_angle_atom_site_label_1
_geom_angle_atom_site_label_2
_geom_angle_atom_site_label_3
_geom_angle
_geom_angle_site_symmetry_1
_geom_angle_site_symmetry_3
_geom_angle_publ_flag
Cl1 Tb1 Cl2 89.39(17) . . ?
Cl1 Tb1 Cl3 90.77(14) . . ?
Cl1 Tb1 Cl5 88.01(15) . . ?
Cl1 Tb1 Cl6 175.72(15) . . ?
Cl2 Tb1 Cl3 90.35(12) . . ?
Cl2 Tb1 Cl5 90.16(13) . . ?
Cl2 Tb1 Cl6 88.86(12) . . ?
Cl4 Tb1 Cl1 95.2(2) . . ?
Cl4 Tb1 Cl2 175.05(17) . . ?
Cl4 Tb1 Cl3 91.41(14) . . ?
Cl4 Tb1 Cl5 88.18(14) . . ?
Cl4 Tb1 Cl6 86.42(18) . . ?
Cl5 Tb1 Cl3 178.68(16) . . ?
Cl6 Tb1 Cl3 93.15(12) . . ?
Cl6 Tb1 Cl5 88.08(14) . . ?
Cl7 Tb2 Cl9A 86.5(3) . . ?
Cl7 Tb2 Cl10 92.91(17) . . ?
Cl7 Tb2 Cl11 95.4(2) . . ?
Cl7 Tb2 Cl12 91.7(2) . . ?
Cl7 Tb2 Cl13 85.2(2) . . ?
Cl7 Tb2 Cl14 175.2(5) . . ?
Cl7 Tb2 Cl8A 86.3(8) . . ?
Cl8 Tb2 Cl7 85.2(5) . . ?
Cl8 Tb2 Cl10 177.3(5) . . ?
Cl8 Tb2 Cl12 94.0(3) . . ?
Cl8 Tb2 Cl14 90.6(8) . . ?
Cl9 Tb2 Cl7 88.6(2) . . ?
Cl9 Tb2 Cl8 94.8(3) . . ?
Cl9 Tb2 Cl10 87.1(2) . . ?
Cl9 Tb2 Cl12 171.1(2) . . ?
Cl9 Tb2 Cl14 89.4(5) . . ?
Cl9A Tb2 Cl11 82.3(3) . . ?
Cl9A Tb2 Cl13 168.0(4) . . ?
Cl9A Tb2 Cl8A 89.3(5) . . ?
Cl10 Tb2 Cl12 84.0(2) . . ?
Cl10 Tb2 Cl14 91.3(6) . . ?
Cl12 Tb2 Cl14 91.0(5) . . ?
Cl13 Tb2 Cl11 90.0(3) . . ?
Cl13 Tb2 Cl8A 98.7(5) . . ?
Cl15 Tb2 Cl7 174.0(8) . . ?
Cl15 Tb2 Cl9A 97.4(7) . . ?
Cl15 Tb2 Cl11 89.7(9) . . ?
Cl15 Tb2 Cl13 91.6(7) . . ?
Cl15 Tb2 Cl8A 89.1(12) . . ?
Cl8A Tb2 Cl11 171.2(5) . . ?
C3 O1 C4 112.8(12) . . ?
H1A N1 H1B 107.7 . . ?
C2 N1 H1A 108.9 . . ?
C2 N1 H1B 108.9 . . ?
C2 N1 C5 113.3(12) . . ?
C5 N1 H1A 108.9 . . ?
C5 N1 H1B 108.9 . . ?
H1C C1 H1D 109.5 . . ?
H1C C1 H1E 109.5 . . ?
H1D C1 H1E 109.5 . . ?
C2 C1 H1C 109.5 . . ?
C2 C1 H1D 109.5 . . ?
C2 C1 H1E 109.5 . . ?
N1 C2 H2 109.9 . . ?
N1 C2 C3 107.8(14) . . ?
C1 C2 N1 105.8(15) . . ?
C1 C2 H2 109.9 . . ?
C1 C2 C3 113.4(15) . . ?
C3 C2 H2 109.9 . . ?
O1 C3 C2 113.6(13) . . ?
O1 C3 H3A 108.8 . . ?
O1 C3 H3B 108.8 . . ?
C2 C3 H3A 108.8 . . ?
C2 C3 H3B 108.8 . . ?
H3A C3 H3B 107.7 . . ?
O1 C4 H4A 108.7 . . ?
O1 C4 H4B 108.7 . . ?
O1 C4 C5 114.4(13) . . ?
H4A C4 H4B 107.6 . . ?
C5 C4 H4A 108.7 . . ?
C5 C4 H4B 108.7 . . ?
N1 C5 H5A 110.6 . . ?
N1 C5 H5B 110.6 . . ?
C4 C5 N1 105.9(11) . . ?
C4 C5 H5A 110.6 . . ?
C4 C5 H5B 110.6 . . ?
H5A C5 H5B 108.7 . . ?
C9A O2 C8 112.9(16) . . ?
H2A N2 H2B 107.9 . . ?
C7 N2 H2A 109.2 . . ?
C7 N2 H2B 109.2 . . ?
C10A N2 H2A 109.2 . . ?
C10A N2 H2B 109.2 . . ?
C10A N2 C7 112.1(17) . . ?
H6A C6 H6B 109.5 . . ?
H6A C6 H6C 109.5 . . ?
H6B C6 H6C 109.5 . . ?
C7 C6 H6A 109.5 . . ?
C7 C6 H6B 109.5 . . ?
C7 C6 H6C 109.5 . . ?
N2 C7 C6 111.0(19) . . ?
N2 C7 H7 108.4 . . ?
C6 C7 H7 108.4 . . ?
C8 C7 N2 110.0(17) . . ?
C8 C7 C6 110.4(19) . . ?
C8 C7 H7 108.4 . . ?
O2 C8 C7 112.3(17) . . ?
O2 C8 H8A 109.1 . . ?
O2 C8 H8B 109.1 . . ?
C7 C8 H8A 109.1 . . ?
C7 C8 H8B 109.1 . . ?
H8A C8 H8B 107.9 . . ?
O2 C9A H9AA 110.2 . . ?
O2 C9A H9AB 110.2 . . ?
O2 C9A C10A 107.6(18) . . ?
H9AA C9A H9AB 108.5 . . ?
C10A C9A H9AA 110.2 . . ?
C10A C9A H9AB 110.2 . . ?
N2 C10A C9A 109.5(18) . . ?
N2 C10A H10A 109.8 . . ?
N2 C10A H10B 109.8 . . ?
C9A C10A H10A 109.8 . . ?
C9A C10A H10B 109.8 . . ?
H10A C10A H10B 108.2 . . ?
C9 O2A C8A 112.4(18) . . ?
H2AA N2A H2AB 107.8 . . ?
C7A N2A H2AA 109.0 . . ?
C7A N2A H2AB 109.0 . . ?
C10 N2A H2AA 109.0 . . ?
C10 N2A H2AB 109.0 . . ?
C10 N2A C7A 113.0(18) . . ?
H6AA C6A H6AB 109.5 . . ?
H6AA C6A H6AC 109.5 . . ?
H6AB C6A H6AC 109.5 . . ?
C7A C6A H6AA 109.5 . . ?
C7A C6A H6AB 109.5 . . ?
C7A C6A H6AC 109.5 . . ?
N2A C7A C6A 110.3(19) . . ?
N2A C7A H7A 108.8 . . ?
N2A C7A C8A 111.0(18) . . ?
C6A C7A H7A 108.8 . . ?
C8A C7A C6A 109.1(19) . . ?
C8A C7A H7A 108.8 . . ?
O2A C8A C7A 112.5(17) . . ?
O2A C8A H8AA 109.1 . . ?
O2A C8A H8AB 109.1 . . ?
C7A C8A H8AA 109.1 . . ?
C7A C8A H8AB 109.1 . . ?
H8AA C8A H8AB 107.8 . . ?
O2A C9 H9A 109.4 . . ?
O2A C9 H9B 109.4 . . ?
O2A C9 C10 111.4(19) . . ?
H9A C9 H9B 108.0 . . ?
C10 C9 H9A 109.4 . . ?
C10 C9 H9B 109.4 . . ?
N2A C10 C9 107.6(17) . . ?
N2A C10 H10C 110.2 . . ?
N2A C10 H10D 110.2 . . ?
C9 C10 H10C 110.2 . . ?
C9 C10 H10D 110.2 . . ?
H10C C10 H10D 108.5 . . ?
C14 O3 C13 110.4(11) . . ?
H3C N3 H3D 108.0 . . ?
C12 N3 H3C 109.4 . . ?
C12 N3 H3D 109.4 . . ?
C12 N3 C15 111.0(12) . . ?
C15 N3 H3C 109.4 . . ?
C15 N3 H3D 109.4 . . ?
H11A C11 H11B 109.5 . . ?
H11A C11 H11C 109.5 . . ?
H11B C11 H11C 109.5 . . ?
C12 C11 H11A 109.5 . . ?
C12 C11 H11B 109.5 . . ?
C12 C11 H11C 109.5 . . ?
N3 C12 C11 110.7(11) . . ?
N3 C12 H12 108.8 . . ?
N3 C12 C13 108.4(11) . . ?
C11 C12 H12 108.8 . . ?
C13 C12 C11 111.3(12) . . ?
C13 C12 H12 108.8 . . ?
O3 C13 C12 112.0(11) . . ?
O3 C13 H13A 109.2 . . ?
O3 C13 H13B 109.2 . . ?
C12 C13 H13A 109.2 . . ?
C12 C13 H13B 109.2 . . ?
H13A C13 H13B 107.9 . . ?
O3 C14 H14A 109.4 . . ?
O3 C14 H14B 109.4 . . ?
O3 C14 C15 111.0(12) . . ?
H14A C14 H14B 108.0 . . ?
C15 C14 H14A 109.4 . . ?
C15 C14 H14B 109.4 . . ?
N3 C15 H15A 109.3 . . ?
N3 C15 H15B 109.3 . . ?
C14 C15 N3 111.7(13) . . ?
C14 C15 H15A 109.3 . . ?
C14 C15 H15B 109.3 . . ?
H15A C15 H15B 107.9 . . ?
C18 O4 C19 108.3(11) . . ?
H4C N4 H4D 107.8 . . ?
C17 N4 H4C 109.1 . . ?
C17 N4 H4D 109.1 . . ?
C17 N4 C20 112.6(11) . . ?
C20 N4 H4C 109.1 . . ?
C20 N4 H4D 109.1 . . ?
H16A C16 H16B 109.5 . . ?
H16A C16 H16C 109.5 . . ?
H16B C16 H16C 109.5 . . ?
C17 C16 H16A 109.5 . . ?
C17 C16 H16B 109.5 . . ?
C17 C16 H16C 109.5 . . ?
N4 C17 C16 111.3(11) . . ?
N4 C17 H17 108.6 . . ?
N4 C17 C18 107.2(12) . . ?
C16 C17 H17 108.6 . . ?
C18 C17 C16 112.3(13) . . ?
C18 C17 H17 108.6 . . ?
O4 C18 C17 116.5(12) . . ?
O4 C18 H18A 108.2 . . ?
O4 C18 H18B 108.2 . . ?
C17 C18 H18A 108.2 . . ?
C17 C18 H18B 108.2 . . ?
H18A C18 H18B 107.3 . . ?
O4 C19 H19A 108.5 . . ?
O4 C19 H19B 108.5 . . ?
O4 C19 C20 115.0(13) . . ?
H19A C19 H19B 107.5 . . ?
C20 C19 H19A 108.5 . . ?
C20 C19 H19B 108.5 . . ?
N4 C20 H20A 109.9 . . ?
N4 C20 H20B 109.9 . . ?
C19 C20 N4 108.8(11) . . ?
C19 C20 H20A 109.9 . . ?
C19 C20 H20B 109.9 . . ?
H20A C20 H20B 108.3 . . ?
C24 O5 C23 110.9(11) . . ?
H5C N5 H5D 108.0 . . ?
C22 N5 H5C 109.4 . . ?
C22 N5 H5D 109.4 . . ?
C25 N5 H5C 109.4 . . ?
C25 N5 H5D 109.4 . . ?
C25 N5 C22 111.3(12) . . ?
H21A C21 H21B 109.5 . . ?
H21A C21 H21C 109.5 . . ?
H21B C21 H21C 109.5 . . ?
C22 C21 H21A 109.5 . . ?
C22 C21 H21B 109.5 . . ?
C22 C21 H21C 109.5 . . ?
N5 C22 H22 109.5 . . ?
N5 C22 C23 107.3(13) . . ?
C21 C22 N5 110.5(12) . . ?
C21 C22 H22 109.5 . . ?
C21 C22 C23 110.6(14) . . ?
C23 C22 H22 109.5 . . ?
O5 C23 C22 110.3(13) . . ?
O5 C23 H23A 109.6 . . ?
O5 C23 H23B 109.6 . . ?
C22 C23 H23A 109.6 . . ?
C22 C23 H23B 109.6 . . ?
H23A C23 H23B 108.1 . . ?
O5 C24 H24A 109.6 . . ?
O5 C24 H24B 109.6 . . ?
O5 C24 C25 110.3(11) . . ?
H24A C24 H24B 108.1 . . ?
C25 C24 H24A 109.6 . . ?
C25 C24 H24B 109.6 . . ?
N5 C25 C24 108.8(12) . . ?
N5 C25 H25A 109.9 . . ?
N5 C25 H25B 109.9 . . ?
C24 C25 H25A 109.9 . . ?
C24 C25 H25B 109.9 . . ?
H25A C25 H25B 108.3 . . ?
C28 O6 C29 112.8(16) . . ?
H6D N6 H6E 107.6 . . ?
C27 N6 H6D 108.7 . . ?
C27 N6 H6E 108.7 . . ?
C27 N6 C30 114.2(15) . . ?
C30 N6 H6D 108.7 . . ?
C30 N6 H6E 108.7 . . ?
H26A C26 H26B 109.5 . . ?
H26A C26 H26C 109.5 . . ?
H26B C26 H26C 109.5 . . ?
C27 C26 H26A 109.5 . . ?
C27 C26 H26B 109.5 . . ?
C27 C26 H26C 109.5 . . ?
N6 C27 C26 109.8(15) . . ?
N6 C27 H27 109.6 . . ?
N6 C27 C28 107.2(16) . . ?
C26 C27 H27 109.6 . . ?
C26 C27 C28 111.1(16) . . ?
C28 C27 H27 109.6 . . ?
O6 C28 C27 113.9(16) . . ?
O6 C28 H28A 108.8 . . ?
O6 C28 H28B 108.8 . . ?
C27 C28 H28A 108.8 . . ?
C27 C28 H28B 108.8 . . ?
H28A C28 H28B 107.7 . . ?
O6 C29 H29A 107.9 . . ?
O6 C29 H29B 107.9 . . ?
O6 C29 C30 117.7(16) . . ?
H29A C29 H29B 107.2 . . ?
C30 C29 H29A 107.9 . . ?
C30 C29 H29B 107.9 . . ?
N6 C30 C29 105.8(17) . . ?
N6 C30 H30A 110.6 . . ?
N6 C30 H30B 110.6 . . ?
C29 C30 H30A 110.6 . . ?
C29 C30 H30B 110.6 . . ?
H30A C30 H30B 108.7 . . ?
C28A O6A C29A 113(4) . . ?
H6AD N6A H6AE 106.9 . . ?
C27A N6A H6AD 107.3 . . ?
C27A N6A H6AE 107.3 . . ?
C27A N6A C30A 120(4) . . ?
C30A N6A H6AD 107.3 . . ?
C30A N6A H6AE 107.3 . . ?
H26D C26A H26E 109.5 . . ?
H26D C26A H26F 109.5 . . ?
H26E C26A H26F 109.5 . . ?
C27A C26A H26D 109.5 . . ?
C27A C26A H26E 109.5 . . ?
C27A C26A H26F 109.5 . . ?
N6A C27A C26A 111(4) . . ?
N6A C27A H27A 110.0 . . ?
N6A C27A C28A 109(3) . . ?
C26A C27A H27A 110.0 . . ?
C26A C27A C28A 107(4) . . ?
C28A C27A H27A 110.0 . . ?
O6A C28A C27A 108(3) . . ?
O6A C28A H28C 110.0 . . ?
O6A C28A H28D 110.0 . . ?
C27A C28A H28C 110.0 . . ?
C27A C28A H28D 110.0 . . ?
H28C C28A H28D 108.4 . . ?
O6A C29A H29C 108.5 . . ?
O6A C29A H29D 108.5 . . ?
O6A C29A C30A 115(4) . . ?
H29C C29A H29D 107.5 . . ?
C30A C29A H29C 108.5 . . ?
C30A C29A H29D 108.5 . . ?
N6A C30A C29A 104(3) . . ?
N6A C30A H30C 111.0 . . ?
N6A C30A H30D 111.0 . . ?
C29A C30A H30C 111.0 . . ?
C29A C30A H30D 111.0 . . ?
H30C C30A H30D 109.0 . . ?

loop_
_geom_bond_atom_site_label_1
_geom_bond_atom_site_label_2
_geom_bond_distance
_geom_bond_site_symmetry_2
_geom_bond_publ_flag
Tb1 Cl1 2.642(5) . ?
Tb1 Cl2 2.642(4) . ?
Tb1 Cl3 2.652(3) . ?
Tb1 Cl4 2.640(4) . ?
Tb1 Cl5 2.647(4) . ?
Tb1 Cl6 2.643(4) . ?
Tb2 Cl7 2.641(4) . ?
Tb2 Cl8 2.64(2) . ?
Tb2 Cl9 2.621(8) . ?
Tb2 Cl9A 2.646(13) . ?
Tb2 Cl10 2.641(5) . ?
Tb2 Cl11 2.710(8) . ?
Tb2 Cl12 2.667(8) . ?
Tb2 Cl13 2.661(10) . ?
Tb2 Cl14 2.71(2) . ?
Tb2 Cl15 2.53(3) . ?
Tb2 Cl8A 2.68(3) . ?
O1 C3 1.419(19) . ?
O1 C4 1.426(16) . ?
N1 H1A 0.9100 . ?
N1 H1B 0.9100 . ?
N1 C2 1.48(2) . ?
N1 C5 1.59(2) . ?
C1 H1C 0.9800 . ?
C1 H1D 0.9800 . ?
C1 H1E 0.9800 . ?
C1 C2 1.42(2) . ?
C2 H2 1.0000 . ?
C2 C3 1.51(2) . ?
C3 H3A 0.9900 . ?
C3 H3B 0.9900 . ?
C4 H4A 0.9900 . ?
C4 H4B 0.9900 . ?
C4 C5 1.490(19) . ?
C5 H5A 0.9900 . ?
C5 H5B 0.9900 . ?
O2 C8 1.43(2) . ?
O2 C9A 1.42(2) . ?
N2 H2A 0.9100 . ?
N2 H2B 0.9100 . ?
N2 C7 1.49(3) . ?
N2 C10A 1.48(2) . ?
C6 H6A 0.9800 . ?
C6 H6B 0.9800 . ?
C6 H6C 0.9800 . ?
C6 C7 1.55(2) . ?
C7 H7 1.0000 . ?
C7 C8 1.49(3) . ?
C8 H8A 0.9900 . ?
C8 H8B 0.9900 . ?
C9A H9AA 0.9900 . ?
C9A H9AB 0.9900 . ?
C9A C10A 1.55(2) . ?
C10A H10A 0.9900 . ?
C10A H10B 0.9900 . ?
O2A C8A 1.44(2) . ?
O2A C9 1.43(2) . ?
N2A H2AA 0.9100 . ?
N2A H2AB 0.9100 . ?
N2A C7A 1.50(3) . ?
N2A C10 1.49(2) . ?
C6A H6AA 0.9800 . ?
C6A H6AB 0.9800 . ?
C6A H6AC 0.9800 . ?
C6A C7A 1.55(2) . ?
C7A H7A 1.0000 . ?
C7A C8A 1.50(3) . ?
C8A H8AA 0.9900 . ?
C8A H8AB 0.9900 . ?
C9 H9A 0.9900 . ?
C9 H9B 0.9900 . ?
C9 C10 1.55(2) . ?
C10 H10C 0.9900 . ?
C10 H10D 0.9900 . ?
O3 C13 1.432(16) . ?
O3 C14 1.394(16) . ?
N3 H3C 0.9100 . ?
N3 H3D 0.9100 . ?
N3 C12 1.488(17) . ?
N3 C15 1.49(2) . ?
C11 H11A 0.9800 . ?
C11 H11B 0.9800 . ?
C11 H11C 0.9800 . ?
C11 C12 1.498(19) . ?
C12 H12 1.0000 . ?
C12 C13 1.491(18) . ?
C13 H13A 0.9900 . ?
C13 H13B 0.9900 . ?
C14 H14A 0.9900 . ?
C14 H14B 0.9900 . ?
C14 C15 1.48(2) . ?
C15 H15A 0.9900 . ?
C15 H15B 0.9900 . ?
O4 C18 1.406(17) . ?
O4 C19 1.422(18) . ?
N4 H4C 0.9100 . ?
N4 H4D 0.9100 . ?
N4 C17 1.472(16) . ?
N4 C20 1.483(16) . ?
C16 H16A 0.9800 . ?
C16 H16B 0.9800 . ?
C16 H16C 0.9800 . ?
C16 C17 1.502(19) . ?
C17 H17 1.0000 . ?
C17 C18 1.501(19) . ?
C18 H18A 0.9900 . ?
C18 H18B 0.9900 . ?
C19 H19A 0.9900 . ?
C19 H19B 0.9900 . ?
C19 C20 1.476(18) . ?
C20 H20A 0.9900 . ?
C20 H20B 0.9900 . ?
O5 C23 1.448(19) . ?
O5 C24 1.406(17) . ?
N5 H5C 0.9100 . ?
N5 H5D 0.9100 . ?
N5 C22 1.51(2) . ?
N5 C25 1.473(19) . ?
C21 H21A 0.9800 . ?
C21 H21B 0.9800 . ?
C21 H21C 0.9800 . ?
C21 C22 1.48(2) . ?
C22 H22 1.0000 . ?
C22 C23 1.526(19) . ?
C23 H23A 0.9900 . ?
C23 H23B 0.9900 . ?
C24 H24A 0.9900 . ?
C24 H24B 0.9900 . ?
C24 C25 1.489(18) . ?
C25 H25A 0.9900 . ?
C25 H25B 0.9900 . ?
O6 C28 1.36(2) . ?
O6 C29 1.39(3) . ?
N6 H6D 0.9100 . ?
N6 H6E 0.9100 . ?
N6 C27 1.48(2) . ?
N6 C30 1.50(2) . ?
C26 H26A 0.9800 . ?
C26 H26B 0.9800 . ?
C26 H26C 0.9800 . ?
C26 C27 1.49(2) . ?
C27 H27 1.0000 . ?
C27 C28 1.57(2) . ?
C28 H28A 0.9900 . ?
C28 H28B 0.9900 . ?
C29 H29A 0.9900 . ?
C29 H29B 0.9900 . ?
C29 C30 1.54(3) . ?
C30 H30A 0.9900 . ?
C30 H30B 0.9900 . ?
O6A C28A 1.36(3) . ?
O6A C29A 1.39(4) . ?
N6A H6AD 0.9100 . ?
N6A H6AE 0.9100 . ?
N6A C27A 1.47(3) . ?
N6A C30A 1.51(3) . ?
C26A H26D 0.9800 . ?
C26A H26E 0.9800 . ?
C26A H26F 0.9800 . ?
C26A C27A 1.50(3) . ?
C27A H27A 1.0000 . ?
C27A C28A 1.58(3) . ?
C28A H28C 0.9900 . ?
C28A H28D 0.9900 . ?
C29A H29C 0.9900 . ?
C29A H29D 0.9900 . ?
C29A C30A 1.56(4) . ?
C30A H30C 0.9900 . ?
C30A H30D 0.9900 . ?

loop_
_geom_torsion_atom_site_label_1
_geom_torsion_atom_site_label_2
_geom_torsion_atom_site_label_3
_geom_torsion_atom_site_label_4
_geom_torsion
_geom_torsion_site_symmetry_1
_geom_torsion_site_symmetry_2
_geom_torsion_site_symmetry_3
_geom_torsion_site_symmetry_4
_geom_torsion_publ_flag
O1 C4 C5 N1 53.6(15) . . . . ?
N1 C2 C3 O1 -55(2) . . . . ?
C1 C2 C3 O1 -172.0(17) . . . . ?
C2 N1 C5 C4 -54.0(17) . . . . ?
C3 O1 C4 C5 -57.8(16) . . . . ?
C4 O1 C3 C2 57(2) . . . . ?
C5 N1 C2 C1 176.1(14) . . . . ?
C5 N1 C2 C3 54.4(18) . . . . ?
O2 C9A C10A N2 58(3) . . . . ?
N2 C7 C8 O2 -53(3) . . . . ?
C6 C7 C8 O2 -175.7(19) . . . . ?
C7 N2 C10A C9A -56(3) . . . . ?
C8 O2 C9A C10A -61(2) . . . . ?
C9A O2 C8 C7 60(3) . . . . ?
C10A N2 C7 C6 175(2) . . . . ?
C10A N2 C7 C8 52(3) . . . . ?
O2A C9 C10 N2A 57(3) . . . . ?
N2A C7A C8A O2A -51(3) . . . . ?
C6A C7A C8A O2A -173(2) . . . . ?
C7A N2A C10 C9 -55(3) . . . . ?
C8A O2A C9 C10 -59(3) . . . . ?
C9 O2A C8A C7A 56(3) . . . . ?
C10 N2A C7A C6A 174(2) . . . . ?
C10 N2A C7A C8A 53(3) . . . . ?
O3 C14 C15 N3 56(2) . . . . ?
N3 C12 C13 O3 -57.5(17) . . . . ?
C11 C12 C13 O3 -179.4(12) . . . . ?
C12 N3 C15 C14 -52(2) . . . . ?
C13 O3 C14 C15 -59.9(17) . . . . ?
C14 O3 C13 C12 62.3(16) . . . . ?
C15 N3 C12 C11 174.3(15) . . . . ?
C15 N3 C12 C13 52.0(18) . . . . ?
O4 C19 C20 N4 55.8(18) . . . . ?
N4 C17 C18 O4 -55.5(18) . . . . ?
C16 C17 C18 O4 -178.1(14) . . . . ?
C17 N4 C20 C19 -54.2(17) . . . . ?
C18 O4 C19 C20 -55.7(17) . . . . ?
C19 O4 C18 C17 56.1(17) . . . . ?
C20 N4 C17 C16 176.1(13) . . . . ?
C20 N4 C17 C18 52.9(16) . . . . ?
O5 C24 C25 N5 60.5(17) . . . . ?
N5 C22 C23 O5 -56.2(17) . . . . ?
C21 C22 C23 O5 -176.7(14) . . . . ?
C22 N5 C25 C24 -58.0(16) . . . . ?
C23 O5 C24 C25 -62.8(16) . . . . ?
C24 O5 C23 C22 61.3(17) . . . . ?
C25 N5 C22 C21 176.5(13) . . . . ?
C25 N5 C22 C23 55.9(16) . . . . ?
O6 C29 C30 N6 50(2) . . . . ?
N6 C27 C28 O6 -55(2) . . . . ?
C26 C27 C28 O6 -175.0(18) . . . . ?
C27 N6 C30 C29 -52(2) . . . . ?
C28 O6 C29 C30 -53(2) . . . . ?
C29 O6 C28 C27 54(2) . . . . ?
C30 N6 C27 C26 176.1(19) . . . . ?
C30 N6 C27 C28 55(2) . . . . ?
O6A C29A C30A N6A 49(7) . . . . ?
N6A C27A C28A O6A -53(7) . . . . ?
C26A C27A C28A O6A -173(6) . . . . ?
C27A N6A C30A C29A -44(9) . . . . ?
C28A O6A C29A C30A -66(7) . . . . ?
C29A O6A C28A C27A 64(7) . . . . ?
C30A N6A C27A C26A 165(8) . . . . ?
C30A N6A C27A C28A 47(9) . . . . ?
